data_7707286
loop_
_publ_author_name
'Yang, Zhen-Li'
'Wu, Yue-Mei'
'He, Piao'
'Cao, Wen-Li'
'Manzoor, Saira'
'Zhang, Jian-Guo'

_publ_section_title
;
 Synthesis and characterization of promising insensitive energetic salts
 based on 3-amino-5-hydrazinopyrazole.
;
_journal_issue 21
_journal_name_full 'Dalton transactions (Cambridge, England : 2003)'
_journal_page_first 7456
_journal_page_last 7463
_journal_paper_doi 10.1039/d1dt00527h
_journal_volume 50
_journal_year 2021
_chemical_formula_moiety '2(Cl), C3 H9 N5'
_chemical_formula_sum 'C3 H9 Cl2 N5'
_chemical_formula_weight 186.05
_space_group_crystal_system triclinic
_space_group_IT_number 2
_space_group_name_Hall '-P 1'
_space_group_name_H-M_alt 'P -1'
_atom_sites_solution_hydrogens mixed
_atom_sites_solution_primary dual
_audit_creation_date 2018-10-11
_audit_creation_method
;
Olex2 1.2
(compiled 2018.05.29 svn.r3508 for OlexSys, GUI svn.r5506)
;
_audit_update_record
;
2020-05-24 deposited with the CCDC.	2021-04-28 downloaded from the CCDC.
;
_cell_angle_alpha 74.96(3)
_cell_angle_beta 80.75(3)
_cell_angle_gamma 88.14(3)
_cell_formula_units_Z 2
_cell_length_a 5.1549(10)
_cell_length_b 6.9133(14)
_cell_length_c 11.867(2)
_cell_measurement_reflns_used 1414
_cell_measurement_temperature 293(2)
_cell_measurement_theta_max 27.4739
_cell_measurement_theta_min 3.0512
_cell_volume 403.09(15)
_computing_molecular_graphics 'Olex2 (Dolomanov et al., 2009)'
_computing_publication_material 'Olex2 (Dolomanov et al., 2009)'
_computing_structure_refinement 'ShelXL (Sheldrick, 2015)'
_computing_structure_solution 'ShelXT (Sheldrick, 2015)'
_diffrn_ambient_temperature 293(2)
_diffrn_measured_fraction_theta_full 0.986
_diffrn_measured_fraction_theta_max 0.976
_diffrn_measurement_device_type 'multiwire proportional'
_diffrn_measurement_method 'phi and omega scans'
_diffrn_radiation_monochromator graphite
_diffrn_radiation_type MoK\a
_diffrn_radiation_wavelength 0.71073
_diffrn_reflns_av_R_equivalents 0.0326
_diffrn_reflns_av_unetI/netI 0.0386
_diffrn_reflns_Laue_measured_fraction_full 0.986
_diffrn_reflns_Laue_measured_fraction_max 0.976
_diffrn_reflns_limit_h_max 6
_diffrn_reflns_limit_h_min -6
_diffrn_reflns_limit_k_max 7
_diffrn_reflns_limit_k_min -8
_diffrn_reflns_limit_l_max 15
_diffrn_reflns_limit_l_min -15
_diffrn_reflns_number 3564
_diffrn_reflns_point_group_measured_fraction_full 0.986
_diffrn_reflns_point_group_measured_fraction_max 0.976
_diffrn_reflns_theta_full 25.242
_diffrn_reflns_theta_max 27.493
_diffrn_reflns_theta_min 1.799
_exptl_absorpt_coefficient_mu 0.741
_exptl_absorpt_correction_T_max 1.0000
_exptl_absorpt_correction_T_min 0.8043
_exptl_absorpt_correction_type multi-scan
_exptl_absorpt_process_details 'CrystalClear (Rigaku Inc., 2008)'
_exptl_crystal_colour colorless
_exptl_crystal_density_diffrn 1.533
_exptl_crystal_description block
_exptl_crystal_F_000 192
_exptl_crystal_size_max 0.13
_exptl_crystal_size_mid 0.12
_exptl_crystal_size_min 0.08
_refine_diff_density_max 0.394
_refine_diff_density_min -0.326
_refine_diff_density_rms 0.074
_refine_ls_extinction_method none
_refine_ls_goodness_of_fit_ref 1.105
_refine_ls_hydrogen_treatment constr
_refine_ls_matrix_type full
_refine_ls_number_parameters 91
_refine_ls_number_reflns 1803
_refine_ls_number_restraints 0
_refine_ls_restrained_S_all 1.105
_refine_ls_R_factor_all 0.0371
_refine_ls_R_factor_gt 0.0344
_refine_ls_shift/su_max 0.000
_refine_ls_shift/su_mean 0.000
_refine_ls_structure_factor_coef Fsqd
_refine_ls_weighting_details 'w=1/[\s^2^(Fo^2^)+(0.0323P)^2^+0.3560P] where P=(Fo^2^+2Fc^2^)/3'
_refine_ls_weighting_scheme calc
_refine_ls_wR_factor_gt 0.0841
_refine_ls_wR_factor_ref 0.0874
_reflns_Friedel_coverage 0.000
_reflns_number_gt 1699
_reflns_number_total 1803
_reflns_threshold_expression 'I > 2\s(I)'
_cod_data_source_file d1dt00527h2.cif
_cod_data_source_block bwn18298
_cod_depositor_comments 'Adding full bibliography for 7707286--7707290.cif.'
_cod_original_cell_volume 403.10(15)
_cod_database_code 7707286
_shelx_shelxl_version_number 2018/3
_shelx_space_group_comment
;
The symmetry employed for this shelxl refinement is uniquely defined
by the following loop, which should always be used as a source of
symmetry information in preference to the above space-group names.
They are only intended as comments.
;
_shelx_estimated_absorpt_t_max 0.943
_shelx_estimated_absorpt_t_min 0.910
_olex2_refinement_description
;
1. Fixed Uiso
 At 1.2 times of:
  All C(H) groups, All N(H) groups, All N(H,H) groups, All N(H,H,H) groups
2.a Riding coordinates:
 N1(H1), N2(H2), N5(H5A,H5B), N4(H4A,H4B,H4C), N3(H3)
2.b Aromatic/amide H refined with riding coordinates:
 C2(H2A)
;
_olex2_submission_special_instructions 'No special instructions were received'

loop_
_space_group_symop_operation_xyz
'x, y, z'
'-x, -y, -z'

loop_
_atom_site_label
_atom_site_type_symbol
_atom_site_fract_x
_atom_site_fract_y
_atom_site_fract_z
_atom_site_U_iso_or_equiv
_atom_site_adp_type
_atom_site_occupancy
_atom_site_site_symmetry_order
_atom_site_calc_flag
_atom_site_refinement_flags_posn
_atom_site_refinement_flags_adp
_atom_site_refinement_flags_occupancy
_atom_site_disorder_assembly
_atom_site_disorder_group
Cl2 Cl 0.81481(9) 0.20936(6) 0.14219(4) 0.01818(14) Uani 1 1 d . . . . .
Cl1 Cl -0.26654(9) 0.23224(6) 0.47375(4) 0.01892(14) Uani 1 1 d . . . . .
N1 N 0.3791(3) 0.5321(2) 0.14759(14) 0.0186(3) Uani 1 1 d . . . . .
H1 H 0.486000 0.435320 0.150410 0.022 Uiso 1 1 d R . . . .
N2 N 0.1596(3) 0.4921(2) 0.23663(15) 0.0193(3) Uani 1 1 d . . . . .
H2 H 0.048504 0.404871 0.235232 0.023 Uiso 1 1 d R . . . .
N5 N 0.6803(3) 0.7983(3) 0.06364(15) 0.0218(4) Uani 1 1 d . . . . .
H5A H 0.740416 0.910412 0.065221 0.026 Uiso 1 1 d R . . . .
H5B H 0.782696 0.738722 0.020201 0.026 Uiso 1 1 d R . . . .
N4 N -0.1837(3) 0.8537(2) 0.37483(14) 0.0175(3) Uani 1 1 d . . . . .
H4A H -0.061201 0.860456 0.413871 0.021 Uiso 1 1 d R . . . .
H4B H -0.179231 0.958626 0.318101 0.021 Uiso 1 1 d R . . . .
H4C H -0.340081 0.844376 0.411931 0.021 Uiso 1 1 d R . . . .
C2 C 0.2742(4) 0.8156(3) 0.20250(16) 0.0161(4) Uani 1 1 d . . . . .
H2A H 0.276183 0.950539 0.207405 0.019 Uiso 1 1 calc R . . . .
C1 C 0.4589(4) 0.7226(3) 0.13367(16) 0.0159(4) Uani 1 1 d . . . . .
N3 N -0.1495(3) 0.6796(2) 0.33009(14) 0.0173(3) Uani 1 1 d . . . . .
H3 H -0.206161 0.571883 0.380220 0.021 Uiso 1 1 d R . . . .
C3 C 0.0889(4) 0.6692(3) 0.26161(16) 0.0147(4) Uani 1 1 d . . . . .

loop_
_atom_site_aniso_label
_atom_site_aniso_U_11
_atom_site_aniso_U_22
_atom_site_aniso_U_33
_atom_site_aniso_U_23
_atom_site_aniso_U_13
_atom_site_aniso_U_12
Cl2 0.0189(2) 0.0154(2) 0.0198(2) -0.00530(17) -0.00054(17) 0.00165(17)
Cl1 0.0178(2) 0.0162(2) 0.0204(2) -0.00325(17) 0.00204(18) -0.00171(17)
N1 0.0165(8) 0.0153(8) 0.0231(8) -0.0069(6) 0.0017(6) 0.0027(6)
N2 0.0168(8) 0.0144(7) 0.0249(8) -0.0053(6) 0.0026(7) -0.0016(6)
N5 0.0176(8) 0.0250(9) 0.0215(8) -0.0087(7) 0.0061(7) -0.0029(7)
N4 0.0157(8) 0.0161(8) 0.0186(8) -0.0041(6) 0.0028(6) 0.0008(6)
C2 0.0160(9) 0.0145(8) 0.0171(9) -0.0044(7) 0.0004(7) -0.0009(7)
C1 0.0154(9) 0.0167(9) 0.0162(8) -0.0040(7) -0.0046(7) 0.0016(7)
N3 0.0166(8) 0.0125(7) 0.0200(8) -0.0025(6) 0.0030(6) -0.0015(6)
C3 0.0136(9) 0.0142(8) 0.0161(8) -0.0033(7) -0.0032(7) 0.0011(7)

loop_
_atom_type_symbol
_atom_type_description
_atom_type_scat_dispersion_real
_atom_type_scat_dispersion_imag
_atom_type_scat_source
C C 0.0033 0.0016 'International Tables Vol C Tables 4.2.6.8 and 6.1.1.4'
H H 0.0000 0.0000 'International Tables Vol C Tables 4.2.6.8 and 6.1.1.4'
Cl Cl 0.1484 0.1585 'International Tables Vol C Tables 4.2.6.8 and 6.1.1.4'
N N 0.0061 0.0033 'International Tables Vol C Tables 4.2.6.8 and 6.1.1.4'

loop_
_geom_angle_atom_site_label_1
_geom_angle_atom_site_label_2
_geom_angle_atom_site_label_3
_geom_angle
_geom_angle_site_symmetry_1
_geom_angle_site_symmetry_3
_geom_angle_publ_flag
N2 N1 H1 113.9 . . ?
C1 N1 H1 122.4 . . ?
C1 N1 N2 107.93(15) . . ?
N1 N2 H2 118.4 . . ?
C3 N2 N1 106.64(15) . . ?
C3 N2 H2 123.0 . . ?
H5A N5 H5B 113.3 . . ?
C1 N5 H5A 120.5 . . ?
C1 N5 H5B 125.8 . . ?
H4A N4 H4B 109.1 . . ?
H4A N4 H4C 117.0 . . ?
H4B N4 H4C 105.9 . . ?
N3 N4 H4A 109.5 . . ?
N3 N4 H4B 110.1 . . ?
N3 N4 H4C 105.0 . . ?
C1 C2 H2A 127.3 . . ?
C3 C2 H2A 127.3 . . ?
C3 C2 C1 105.34(16) . . ?
N1 C1 C2 109.01(16) . . ?
N5 C1 N1 122.15(17) . . ?
N5 C1 C2 128.84(18) . . ?
N4 N3 H3 114.0 . . ?
C3 N3 N4 114.78(15) . . ?
C3 N3 H3 116.3 . . ?
N2 C3 C2 110.32(16) . . ?
N2 C3 N3 118.38(16) . . ?
N3 C3 C2 131.11(17) . . ?

loop_
_geom_bond_atom_site_label_1
_geom_bond_atom_site_label_2
_geom_bond_distance
_geom_bond_site_symmetry_2
_geom_bond_publ_flag
N1 H1 0.8500 . ?
N1 N2 1.399(2) . ?
N1 C1 1.354(2) . ?
N2 H2 0.8500 . ?
N2 C3 1.358(2) . ?
N5 H5A 0.8500 . ?
N5 H5B 0.8499 . ?
N5 C1 1.332(2) . ?
N4 H4A 0.8500 . ?
N4 H4B 0.8500 . ?
N4 H4C 0.8500 . ?
N4 N3 1.432(2) . ?
C2 H2A 0.9500 . ?
C2 C1 1.403(3) . ?
C2 C3 1.381(3) . ?
N3 H3 0.8500 . ?
N3 C3 1.371(2) . ?

loop_
_geom_torsion_atom_site_label_1
_geom_torsion_atom_site_label_2
_geom_torsion_atom_site_label_3
_geom_torsion_atom_site_label_4
_geom_torsion
_geom_torsion_site_symmetry_1
_geom_torsion_site_symmetry_2
_geom_torsion_site_symmetry_3
_geom_torsion_site_symmetry_4
_geom_torsion_publ_flag
N1 N2 C3 C2 -7.5(2) . . . . ?
N1 N2 C3 N3 167.99(16) . . . . ?
N2 N1 C1 N5 172.93(18) . . . . ?
N2 N1 C1 C2 -7.3(2) . . . . ?
N4 N3 C3 N2 166.24(16) . . . . ?
N4 N3 C3 C2 -19.4(3) . . . . ?
C1 N1 N2 C3 9.0(2) . . . . ?
C1 C2 C3 N2 3.1(2) . . . . ?
C1 C2 C3 N3 -171.6(2) . . . . ?
C3 C2 C1 N1 2.7(2) . . . . ?
C3 C2 C1 N5 -177.5(2) . . . . ?
